data_2233690
loop_
_publ_author_name
'Maharramov, Abel M.'
'Mardanova, Vusala I.'
'Chyraqov, Famil M.'
'Gurbanov, Atash V.'
'Ng, Seik Weng'

_publ_section_title
;
 <i>catena</i>-Poly[[aquabis{4-[2-(2,4-dioxopentan-3-ylidene)hydrazin-1-yl]benzoato-\k<i>O</i>}copper(II)]-\m-<i>N</i>,<i>N</i>-diethylpyridine-3-carboxamide-\k^2^<i>N</i>^1^:<i>O</i>]
;
_journal_coeditor_code XU5432
_journal_issue 2
_journal_name_full 'Acta Crystallographica Section E'
_journal_page_first m128
_journal_paper_doi 10.1107/S1600536812000025
_journal_volume 68
_journal_year 2012
_chemical_formula_iupac '[Cu (C12 H11 N2 O4)2 (C10 H14 N2 O) (H2 O)]'
_chemical_formula_moiety 'C34 H38 Cu N6 O10'
_chemical_formula_sum 'C34 H38 Cu N6 O10'
_chemical_formula_weight 754.24
_chemical_name_systematic
;
<i>catena</i>-Poly[[aquabis{4-[2-(2,4-dioxopentan-3-ylidene)hydrazin-
1-yl]benzoato-\k<i>O</i>}copper(II)]-\m-<i>N</i>,<i>N</i>-diethylpyridine-
3-carboxamide-\k^2^<i>N</i>^1^:<i>O</i>]
;
_space_group_IT_number 14
_symmetry_cell_setting monoclinic
_symmetry_space_group_name_Hall '-P 2ybc'
_symmetry_space_group_name_H-M 'P 1 21/c 1'
_atom_sites_solution_hydrogens geom
_atom_sites_solution_primary direct
_atom_sites_solution_secondary difmap
_audit_creation_method SHELXL-97
_cell_angle_alpha 90.00
_cell_angle_beta 101.4310(10)
_cell_angle_gamma 90.00
_cell_formula_units_Z 4
_cell_length_a 17.0586(8)
_cell_length_b 8.5289(4)
_cell_length_c 24.8249(12)
_cell_measurement_reflns_used 5695
_cell_measurement_temperature 296(2)
_cell_measurement_theta_max 25.4603
_cell_measurement_theta_min 2.2570
_cell_volume 3540.2(3)
_computing_cell_refinement 'SAINT (Bruker, 2005)'
_computing_data_collection 'APEX2 (Bruker, 2005)'
_computing_data_reduction 'SAINT (Bruker, 2005)'
_computing_molecular_graphics 'X-SEED (Barbour, 2001)'
_computing_publication_material 'publCIF (Westrip, 2010)'
_computing_structure_refinement 'SHELXL97 (Sheldrick, 2008)'
_computing_structure_solution 'SHELXS97 (Sheldrick, 2008)'
_diffrn_ambient_temperature 296(2)
_diffrn_measured_fraction_theta_full 0.995
_diffrn_measured_fraction_theta_max 0.995
_diffrn_measurement_device_type 'Bruker SMART APEX'
_diffrn_measurement_method '\f and \w scans'
_diffrn_radiation_monochromator graphite
_diffrn_radiation_source 'fine-focus sealed tube'
_diffrn_radiation_type MoK\a
_diffrn_radiation_wavelength 0.71073
_diffrn_reflns_av_R_equivalents 0.0518
_diffrn_reflns_av_sigmaI/netI 0.0437
_diffrn_reflns_limit_h_max 22
_diffrn_reflns_limit_h_min -22
_diffrn_reflns_limit_k_max 11
_diffrn_reflns_limit_k_min -11
_diffrn_reflns_limit_l_max 33
_diffrn_reflns_limit_l_min -33
_diffrn_reflns_number 40068
_diffrn_reflns_theta_full 28.39
_diffrn_reflns_theta_max 28.39
_diffrn_reflns_theta_min 1.86
_diffrn_standards_decay_% 0
_diffrn_standards_interval_count 0
_diffrn_standards_interval_time 0
_diffrn_standards_number 0
_exptl_absorpt_coefficient_mu 0.682
_exptl_absorpt_correction_T_max 0.8756
_exptl_absorpt_correction_T_min 0.8215
_exptl_absorpt_correction_type multi-scan
_exptl_absorpt_process_details '(SADABS; Sheldrick, 1996)'
_exptl_crystal_colour green
_exptl_crystal_density_diffrn 1.415
_exptl_crystal_density_method 'not measured'
_exptl_crystal_description prism
_exptl_crystal_F_000 1572
_exptl_crystal_size_max 0.30
_exptl_crystal_size_mid 0.20
_exptl_crystal_size_min 0.20
_refine_diff_density_max 1.144
_refine_diff_density_min -0.391
_refine_ls_extinction_method none
_refine_ls_goodness_of_fit_ref 1.004
_refine_ls_hydrogen_treatment mixed
_refine_ls_matrix_type full
_refine_ls_number_parameters 480
_refine_ls_number_reflns 8845
_refine_ls_number_restraints 4
_refine_ls_restrained_S_all 1.004
_refine_ls_R_factor_all 0.0790
_refine_ls_R_factor_gt 0.0454
_refine_ls_shift/su_max 0.001
_refine_ls_shift/su_mean 0.001
_refine_ls_structure_factor_coef Fsqd
_refine_ls_weighting_details 'calc w=1/[\s^2^(Fo^2^)+(0.0692P)^2^+0.8919P] where P=(Fo^2^+2Fc^2^)/3'
_refine_ls_weighting_scheme calc
_refine_ls_wR_factor_gt 0.1142
_refine_ls_wR_factor_ref 0.1313
_reflns_number_gt 6058
_reflns_number_total 8845
_reflns_threshold_expression I>2\s(I)
_cod_data_source_file xu5432.cif
_cod_data_source_block I
_cod_original_sg_symbol_H-M 'P 21/c'
_cod_database_code 2233690
_cod_database_fobs_code 2233690

loop_
_symmetry_equiv_pos_as_xyz
'x, y, z'
'-x, y+1/2, -z+1/2'
'-x, -y, -z'
'x, -y-1/2, z-1/2'

loop_
_atom_site_type_symbol
_atom_site_label
_atom_site_fract_x
_atom_site_fract_y
_atom_site_fract_z
_atom_site_U_iso_or_equiv
_atom_site_adp_type
_atom_site_calc_flag
_atom_site_refinement_flags
_atom_site_occupancy
_atom_site_symmetry_multiplicity
Cu Cu1 0.493965(16) 0.51736(4) 0.599200(11) 0.03106(10) Uani d . 1 1
O O1 0.38597(10) 0.4339(2) 0.58434(7) 0.0385(4) Uani d . 1 1
O O2 0.36751(10) 0.6083(2) 0.51632(8) 0.0442(5) Uani d . 1 1
O O3 -0.09251(12) 0.1214(3) 0.49904(9) 0.0619(6) Uani d . 1 1
O O4 -0.21233(15) 0.3194(4) 0.35319(11) 0.0928(9) Uani d . 1 1
O O5 0.60299(10) 0.5906(2) 0.61634(7) 0.0422(4) Uani d . 1 1
O O6 0.58603(12) 0.7412(2) 0.54181(8) 0.0535(5) Uani d . 1 1
O O7 1.06507(12) 1.0617(3) 0.62687(9) 0.0588(6) Uani d . 1 1
O O8 1.18499(14) 0.8684(3) 0.77257(11) 0.0837(8) Uani d . 1 1
O O9 0.47008(12) 0.8486(2) 0.81977(7) 0.0452(5) Uani d . 1 1
O O1W 0.52061(10) 0.3639(2) 0.54628(7) 0.0348(4) Uani d D 1 1
H H11 0.5605(14) 0.383(4) 0.5322(14) 0.078(12) Uiso d D 1 1
H H12 0.4840(13) 0.333(4) 0.5210(9) 0.057(9) Uiso d D 1 1
N N1 0.02254(12) 0.2933(3) 0.48185(9) 0.0394(5) Uani d D 1 1
H H1 0.0014(18) 0.230(3) 0.5028(11) 0.066(11) Uiso d D 1 1
N N2 -0.02628(12) 0.3447(3) 0.43803(9) 0.0381(5) Uani d . 1 1
N N3 0.94860(12) 0.8959(3) 0.64613(9) 0.0378(5) Uani d D 1 1
H H3 0.9672(16) 0.968(3) 0.6270(10) 0.046(8) Uiso d D 1 1
N N4 0.99542(13) 0.8552(3) 0.69171(9) 0.0387(5) Uani d . 1 1
N N5 0.45847(12) 0.6968(2) 0.64261(8) 0.0327(4) Uani d . 1 1
N N6 0.38353(12) 0.6457(2) 0.80156(8) 0.0354(5) Uani d . 1 1
C C1 0.34316(14) 0.5016(3) 0.54298(10) 0.0348(6) Uani d . 1 1
C C2 0.25803(14) 0.4482(3) 0.52657(10) 0.0321(5) Uani d . 1 1
C C3 0.20856(15) 0.5110(3) 0.48070(10) 0.0361(5) Uani d . 1 1
H H3A 0.2287 0.5868 0.4602 0.043 Uiso calc R 1 1
C C4 0.13017(15) 0.4639(3) 0.46470(10) 0.0366(6) Uani d . 1 1
H H4 0.0973 0.5078 0.4340 0.044 Uiso calc R 1 1
C C5 0.10120(14) 0.3492(3) 0.49539(10) 0.0338(5) Uani d . 1 1
C C6 0.14959(15) 0.2853(3) 0.54144(10) 0.0372(6) Uani d . 1 1
H H6 0.1295 0.2096 0.5620 0.045 Uiso calc R 1 1
C C7 0.22789(14) 0.3345(3) 0.55682(10) 0.0364(6) Uani d . 1 1
H H7 0.2606 0.2910 0.5876 0.044 Uiso calc R 1 1
C C8 -0.22150(17) 0.1321(4) 0.44365(15) 0.0579(8) Uani d . 1 1
H H8A -0.2343 0.0675 0.4724 0.087 Uiso calc R 1 1
H H8B -0.2309 0.0743 0.4098 0.087 Uiso calc R 1 1
H H8C -0.2545 0.2241 0.4395 0.087 Uiso calc R 1 1
C C9 -0.13527(16) 0.1793(3) 0.45812(12) 0.0440(6) Uani d . 1 1
C C10 -0.10051(15) 0.2932(3) 0.42495(11) 0.0386(6) Uani d . 1 1
C C11 -0.14498(19) 0.3630(4) 0.37323(12) 0.0520(8) Uani d . 1 1
C C12 -0.1043(2) 0.4850(4) 0.34495(14) 0.0651(9) Uani d . 1 1
H H12A -0.1396 0.5178 0.3118 0.098 Uiso calc R 1 1
H H12B -0.0565 0.4418 0.3361 0.098 Uiso calc R 1 1
H H12C -0.0908 0.5736 0.3689 0.098 Uiso calc R 1 1
C C13 0.62698(14) 0.6884(3) 0.58437(11) 0.0356(6) Uani d . 1 1
C C14 0.71265(14) 0.7415(3) 0.60170(10) 0.0328(5) Uani d . 1 1
C C15 0.74303(15) 0.8525(3) 0.57086(11) 0.0377(6) Uani d . 1 1
H H15 0.7104 0.8939 0.5396 0.045 Uiso calc R 1 1
C C16 0.82117(15) 0.9025(3) 0.58593(11) 0.0399(6) Uani d . 1 1
H H16 0.8413 0.9769 0.5649 0.048 Uiso calc R 1 1
C C17 0.86936(14) 0.8412(3) 0.63267(10) 0.0342(5) Uani d . 1 1
C C18 0.83995(15) 0.7296(3) 0.66377(11) 0.0418(6) Uani d . 1 1
H H18 0.8726 0.6882 0.6950 0.050 Uiso calc R 1 1
C C19 0.76182(15) 0.6802(3) 0.64811(11) 0.0397(6) Uani d . 1 1
H H19 0.7419 0.6049 0.6689 0.048 Uiso calc R 1 1
C C20 1.18795(18) 1.0784(4) 0.68823(14) 0.0606(9) Uani d . 1 1
H H20A 1.1998 1.1489 0.6608 0.091 Uiso calc R 1 1
H H20B 1.2250 0.9925 0.6927 0.091 Uiso calc R 1 1
H H20C 1.1924 1.1332 0.7225 0.091 Uiso calc R 1 1
C C21 1.10464(16) 1.0172(3) 0.67061(12) 0.0421(6) Uani d . 1 1
C C22 1.06958(15) 0.9084(3) 0.70478(11) 0.0382(6) Uani d . 1 1
C C23 1.11461(18) 0.8444(4) 0.75726(13) 0.0512(7) Uani d . 1 1
C C24 1.0711(3) 0.7474(6) 0.79232(17) 0.0967(15) Uani d . 1 1
H H24A 1.1056 0.7282 0.8272 0.145 Uiso calc R 1 1
H H24B 1.0557 0.6493 0.7744 0.145 Uiso calc R 1 1
H H24C 1.0243 0.8026 0.7978 0.145 Uiso calc R 1 1
C C25 0.44230(16) 0.8393(3) 0.62092(11) 0.0418(6) Uani d . 1 1
H H25 0.4471 0.8563 0.5847 0.050 Uiso calc R 1 1
C C26 0.41883(17) 0.9619(3) 0.65009(12) 0.0440(6) Uani d . 1 1
H H26 0.4089 1.0603 0.6340 0.053 Uiso calc R 1 1
C C27 0.41020(15) 0.9366(3) 0.70357(11) 0.0394(6) Uani d . 1 1
H H27 0.3941 1.0176 0.7240 0.047 Uiso calc R 1 1
C C28 0.42588(14) 0.7884(3) 0.72654(10) 0.0323(5) Uani d . 1 1
C C29 0.44957(14) 0.6726(3) 0.69416(10) 0.0336(5) Uani d . 1 1
H H29 0.4598 0.5729 0.7091 0.040 Uiso calc R 1 1
C C30 0.42650(14) 0.7627(3) 0.78670(10) 0.0320(5) Uani d . 1 1
C C31 0.32376(16) 0.5548(4) 0.76355(12) 0.0465(7) Uani d . 1 1
H H31A 0.3136 0.6060 0.7280 0.056 Uiso calc R 1 1
H H31B 0.2741 0.5545 0.7770 0.056 Uiso calc R 1 1
C C32 0.3491(2) 0.3856(4) 0.75645(15) 0.0634(9) Uani d . 1 1
H H32A 0.3077 0.3325 0.7312 0.095 Uiso calc R 1 1
H H32B 0.3579 0.3332 0.7913 0.095 Uiso calc R 1 1
H H32C 0.3976 0.3847 0.7423 0.095 Uiso calc R 1 1
C C33 0.38618(16) 0.6195(3) 0.86053(10) 0.0408(6) Uani d . 1 1
H H33A 0.4378 0.6529 0.8812 0.049 Uiso calc R 1 1
H H33B 0.3807 0.5082 0.8670 0.049 Uiso calc R 1 1
C C34 0.32118(18) 0.7069(4) 0.88098(12) 0.0519(7) Uani d . 1 1
H H34A 0.3255 0.6871 0.9195 0.078 Uiso calc R 1 1
H H34B 0.2699 0.6720 0.8614 0.078 Uiso calc R 1 1
H H34C 0.3267 0.8172 0.8751 0.078 Uiso calc R 1 1

loop_
_atom_site_aniso_label
_atom_site_aniso_U_11
_atom_site_aniso_U_22
_atom_site_aniso_U_33
_atom_site_aniso_U_12
_atom_site_aniso_U_13
_atom_site_aniso_U_23
Cu1 0.02397(14) 0.04335(19) 0.02612(15) -0.00660(12) 0.00558(11) -0.00480(13)
O1 0.0271(8) 0.0519(11) 0.0363(10) -0.0081(8) 0.0055(7) -0.0027(8)
O2 0.0340(9) 0.0530(12) 0.0489(11) -0.0100(8) 0.0161(8) 0.0013(9)
O3 0.0392(11) 0.0739(16) 0.0674(14) -0.0159(10) -0.0022(10) 0.0218(12)
O4 0.0618(16) 0.122(2) 0.0758(17) -0.0148(16) -0.0318(14) 0.0199(17)
O5 0.0276(9) 0.0568(12) 0.0419(10) -0.0116(8) 0.0063(8) -0.0040(9)
O6 0.0419(11) 0.0602(13) 0.0501(12) -0.0109(10) -0.0109(9) -0.0003(10)
O7 0.0449(11) 0.0732(15) 0.0558(13) -0.0198(11) 0.0035(10) 0.0137(11)
O8 0.0542(15) 0.096(2) 0.0856(18) -0.0173(14) -0.0224(13) 0.0246(15)
O9 0.0571(12) 0.0449(11) 0.0342(10) -0.0156(9) 0.0103(9) -0.0121(8)
O1W 0.0274(9) 0.0501(11) 0.0264(9) -0.0045(8) 0.0041(8) -0.0046(8)
N1 0.0294(11) 0.0452(13) 0.0409(12) -0.0081(10) 0.0008(10) 0.0043(10)
N2 0.0331(11) 0.0387(12) 0.0413(12) -0.0009(9) 0.0042(9) -0.0041(9)
N3 0.0295(11) 0.0415(13) 0.0421(12) -0.0090(9) 0.0061(9) -0.0005(10)
N4 0.0328(11) 0.0407(12) 0.0417(12) -0.0065(9) 0.0050(10) -0.0042(10)
N5 0.0307(10) 0.0380(12) 0.0289(10) -0.0043(9) 0.0044(8) -0.0034(9)
N6 0.0334(11) 0.0401(12) 0.0308(11) -0.0040(9) 0.0013(9) -0.0010(9)
C1 0.0279(11) 0.0422(15) 0.0364(13) -0.0039(10) 0.0116(10) -0.0107(11)
C2 0.0269(11) 0.0382(13) 0.0324(12) -0.0055(10) 0.0086(10) -0.0071(10)
C3 0.0348(12) 0.0394(14) 0.0356(13) -0.0053(11) 0.0105(10) -0.0015(11)
C4 0.0331(12) 0.0416(14) 0.0332(13) -0.0031(11) 0.0020(10) 0.0007(11)
C5 0.0275(12) 0.0407(14) 0.0333(13) -0.0057(10) 0.0061(10) -0.0059(10)
C6 0.0333(13) 0.0419(15) 0.0367(14) -0.0083(11) 0.0079(11) 0.0031(11)
C7 0.0302(12) 0.0440(15) 0.0345(13) -0.0045(11) 0.0049(10) 0.0006(11)
C8 0.0338(15) 0.059(2) 0.076(2) -0.0093(13) -0.0010(15) -0.0034(16)
C9 0.0321(13) 0.0421(15) 0.0548(17) -0.0037(11) 0.0018(13) -0.0067(13)
C10 0.0317(13) 0.0380(14) 0.0420(14) -0.0002(11) -0.0024(11) -0.0051(11)
C11 0.0528(18) 0.0535(18) 0.0440(16) 0.0077(14) -0.0039(14) -0.0073(14)
C12 0.083(3) 0.059(2) 0.0496(18) 0.0086(18) 0.0040(17) 0.0061(15)
C13 0.0285(12) 0.0381(14) 0.0392(14) -0.0038(10) 0.0041(11) -0.0158(11)
C14 0.0287(12) 0.0382(14) 0.0321(12) -0.0042(10) 0.0076(10) -0.0104(10)
C15 0.0344(13) 0.0409(14) 0.0361(13) -0.0021(11) 0.0028(11) -0.0024(11)
C16 0.0378(14) 0.0411(15) 0.0413(15) -0.0089(11) 0.0094(12) 0.0011(12)
C17 0.0252(11) 0.0391(14) 0.0386(13) -0.0065(10) 0.0069(10) -0.0071(11)
C18 0.0322(13) 0.0541(17) 0.0371(14) -0.0097(12) 0.0022(11) 0.0045(12)
C19 0.0324(13) 0.0503(16) 0.0363(14) -0.0105(11) 0.0064(11) 0.0015(12)
C20 0.0432(16) 0.076(2) 0.061(2) -0.0259(16) 0.0066(15) -0.0003(17)
C21 0.0358(13) 0.0438(15) 0.0466(16) -0.0063(12) 0.0078(12) -0.0058(12)
C22 0.0324(13) 0.0379(14) 0.0425(14) -0.0046(11) 0.0033(11) -0.0062(11)
C23 0.0487(17) 0.0465(17) 0.0536(18) -0.0048(13) -0.0015(14) 0.0024(14)
C24 0.084(3) 0.125(4) 0.075(3) -0.022(3) 0.000(2) 0.047(3)
C25 0.0422(15) 0.0506(17) 0.0319(13) -0.0044(12) 0.0053(11) 0.0031(12)
C26 0.0452(15) 0.0383(15) 0.0464(16) 0.0037(12) 0.0042(13) 0.0068(12)
C27 0.0360(13) 0.0376(14) 0.0428(15) 0.0029(11) 0.0032(11) -0.0066(11)
C28 0.0278(12) 0.0359(13) 0.0321(12) -0.0019(10) 0.0031(10) -0.0036(10)
C29 0.0332(12) 0.0350(13) 0.0315(12) -0.0013(10) 0.0037(10) -0.0015(10)
C30 0.0315(12) 0.0323(13) 0.0324(12) 0.0030(10) 0.0067(10) -0.0035(10)
C31 0.0357(14) 0.0605(19) 0.0407(15) -0.0126(13) 0.0016(12) -0.0046(13)
C32 0.071(2) 0.053(2) 0.068(2) -0.0277(17) 0.0191(18) -0.0169(16)
C33 0.0461(15) 0.0406(15) 0.0345(14) -0.0042(12) 0.0054(12) 0.0042(11)
C34 0.0499(17) 0.0605(19) 0.0481(17) -0.0026(14) 0.0168(14) -0.0016(14)

loop_
_atom_type_symbol
_atom_type_description
_atom_type_scat_dispersion_real
_atom_type_scat_dispersion_imag
_atom_type_scat_source
C C 0.0033 0.0016 'International Tables Vol C Tables 4.2.6.8 and 6.1.1.4'
H H 0.0000 0.0000 'International Tables Vol C Tables 4.2.6.8 and 6.1.1.4'
N N 0.0061 0.0033 'International Tables Vol C Tables 4.2.6.8 and 6.1.1.4'
O O 0.0106 0.0060 'International Tables Vol C Tables 4.2.6.8 and 6.1.1.4'
Cu Cu 0.3201 1.2651 'International Tables Vol C Tables 4.2.6.8 and 6.1.1.4'

loop_
_geom_angle_atom_site_label_1
_geom_angle_atom_site_label_2
_geom_angle_atom_site_label_3
_geom_angle_site_symmetry_3
_geom_angle
O5 Cu1 O1 . 176.95(8)
O5 Cu1 O1W . 91.29(8)
O1 Cu1 O1W . 88.01(7)
O5 Cu1 N5 . 90.85(8)
O1 Cu1 N5 . 90.32(8)
O1W Cu1 N5 . 170.51(8)
O5 Cu1 O9 2_646 86.30(8)
O1 Cu1 O9 2_646 90.82(7)
O1W Cu1 O9 2_646 95.96(7)
N5 Cu1 O9 2_646 93.40(7)
C1 O1 Cu1 . 110.97(15)
C13 O5 Cu1 . 119.32(16)
Cu1 O1W H11 . 117(3)
Cu1 O1W H12 . 118(2)
H11 O1W H12 . 107(3)
N2 N1 C5 . 120.5(2)
N2 N1 H1 . 116(2)
C5 N1 H1 . 124(2)
N1 N2 C10 . 121.0(2)
N4 N3 C17 . 121.0(2)
N4 N3 H3 . 116(2)
C17 N3 H3 . 123(2)
N3 N4 C22 . 121.1(2)
C29 N5 C25 . 118.3(2)
C29 N5 Cu1 . 119.66(17)
C25 N5 Cu1 . 122.06(17)
C30 N6 C31 . 124.6(2)
C30 N6 C33 . 118.6(2)
C31 N6 C33 . 116.1(2)
O2 C1 O1 . 124.2(2)
O2 C1 C2 . 119.0(2)
O1 C1 C2 . 116.8(2)
C3 C2 C7 . 119.0(2)
C3 C2 C1 . 120.4(2)
C7 C2 C1 . 120.6(2)
C4 C3 C2 . 121.5(2)
C4 C3 H3A . 119.2
C2 C3 H3A . 119.2
C3 C4 C5 . 118.5(2)
C3 C4 H4 . 120.7
C5 C4 H4 . 120.7
C6 C5 C4 . 120.8(2)
C6 C5 N1 . 116.8(2)
C4 C5 N1 . 122.4(2)
C7 C6 C5 . 119.7(2)
C7 C6 H6 . 120.1
C5 C6 H6 . 120.1
C6 C7 C2 . 120.3(2)
C6 C7 H7 . 119.8
C2 C7 H7 . 119.8
C9 C8 H8A . 109.5
C9 C8 H8B . 109.5
H8A C8 H8B . 109.5
C9 C8 H8C . 109.5
H8A C8 H8C . 109.5
H8B C8 H8C . 109.5
O3 C9 C10 . 119.2(2)
O3 C9 C8 . 118.9(3)
C10 C9 C8 . 121.9(3)
N2 C10 C9 . 123.8(2)
N2 C10 C11 . 112.4(3)
C9 C10 C11 . 123.8(2)
O4 C11 C10 . 120.8(3)
O4 C11 C12 . 120.5(3)
C10 C11 C12 . 118.7(3)
C11 C12 H12A . 109.5
C11 C12 H12B . 109.5
H12A C12 H12B . 109.5
C11 C12 H12C . 109.5
H12A C12 H12C . 109.5
H12B C12 H12C . 109.5
O6 C13 O5 . 125.2(2)
O6 C13 C14 . 119.2(2)
O5 C13 C14 . 115.6(2)
C15 C14 C19 . 119.2(2)
C15 C14 C13 . 119.7(2)
C19 C14 C13 . 121.1(2)
C16 C15 C14 . 120.7(2)
C16 C15 H15 . 119.7
C14 C15 H15 . 119.7
C15 C16 C17 . 119.5(2)
C15 C16 H16 . 120.3
C17 C16 H16 . 120.3
C18 C17 C16 . 120.5(2)
C18 C17 N3 . 122.3(2)
C16 C17 N3 . 117.2(2)
C19 C18 C17 . 119.4(2)
C19 C18 H18 . 120.3
C17 C18 H18 . 120.3
C18 C19 C14 . 120.7(2)
C18 C19 H19 . 119.6
C14 C19 H19 . 119.6
C21 C20 H20A . 109.5
C21 C20 H20B . 109.5
H20A C20 H20B . 109.5
C21 C20 H20C . 109.5
H20A C20 H20C . 109.5
H20B C20 H20C . 109.5
O7 C21 C22 . 119.7(2)
O7 C21 C20 . 118.5(3)
C22 C21 C20 . 121.7(3)
N4 C22 C21 . 123.8(2)
N4 C22 C23 . 113.2(2)
C21 C22 C23 . 123.0(2)
O8 C23 C22 . 121.8(3)
O8 C23 C24 . 119.2(3)
C22 C23 C24 . 119.0(3)
C23 C24 H24A . 109.5
C23 C24 H24B . 109.5
H24A C24 H24B . 109.5
C23 C24 H24C . 109.5
H24A C24 H24C . 109.5
H24B C24 H24C . 109.5
N5 C25 C26 . 122.5(2)
N5 C25 H25 . 118.7
C26 C25 H25 . 118.7
C25 C26 C27 . 119.0(3)
C25 C26 H26 . 120.5
C27 C26 H26 . 120.5
C26 C27 C28 . 119.2(2)
C26 C27 H27 . 120.4
C28 C27 H27 . 120.4
C29 C28 C27 . 117.7(2)
C29 C28 C30 . 121.7(2)
C27 C28 C30 . 120.1(2)
N5 C29 C28 . 123.3(2)
N5 C29 H29 . 118.4
C28 C29 H29 . 118.4
O9 C30 N6 . 123.5(2)
O9 C30 C28 . 117.2(2)
N6 C30 C28 . 119.2(2)
N6 C31 C32 . 113.4(2)
N6 C31 H31A . 108.9
C32 C31 H31A . 108.9
N6 C31 H31B . 108.9
C32 C31 H31B . 108.9
H31A C31 H31B . 107.7
C31 C32 H32A . 109.5
C31 C32 H32B . 109.5
H32A C32 H32B . 109.5
C31 C32 H32C . 109.5
H32A C32 H32C . 109.5
H32B C32 H32C . 109.5
N6 C33 C34 . 112.4(2)
N6 C33 H33A . 109.1
C34 C33 H33A . 109.1
N6 C33 H33B . 109.1
C34 C33 H33B . 109.1
H33A C33 H33B . 107.9
C33 C34 H34A . 109.5
C33 C34 H34B . 109.5
H34A C34 H34B . 109.5
C33 C34 H34C . 109.5
H34A C34 H34C . 109.5
H34B C34 H34C . 109.5

loop_
_geom_bond_atom_site_label_1
_geom_bond_atom_site_label_2
_geom_bond_site_symmetry_2
_geom_bond_distance
_geom_bond_publ_flag
Cu1 O1 . 1.9409(16) y
Cu1 O1W . 1.9706(18) y
Cu1 O5 . 1.9278(17) y
Cu1 O9 2_646 2.4505(17) y
Cu1 N5 . 2.032(2) y
O1 C1 . 1.274(3) ?
O2 C1 . 1.244(3) ?
O3 C9 . 1.230(3) ?
O4 C11 . 1.216(4) ?
O5 C13 . 1.273(3) ?
O6 C13 . 1.231(3) ?
O7 C21 . 1.220(3) ?
O8 C23 . 1.203(4) ?
O9 C30 . 1.234(3) ?
O1W H11 . 0.841(10) ?
O1W H12 . 0.836(10) ?
N1 N2 . 1.308(3) ?
N1 C5 . 1.401(3) ?
N1 H1 . 0.876(10) ?
N2 C10 . 1.319(3) ?
N3 N4 . 1.296(3) ?
N3 C17 . 1.406(3) ?
N3 H3 . 0.875(10) ?
N4 C22 . 1.323(3) ?
N5 C29 . 1.334(3) ?
N5 C25 . 1.336(3) ?
N6 C30 . 1.333(3) ?
N6 C31 . 1.466(3) ?
N6 C33 . 1.473(3) ?
C1 C2 . 1.499(3) ?
C2 C3 . 1.384(3) ?
C2 C7 . 1.386(3) ?
C3 C4 . 1.377(3) ?
C3 H3A . 0.9300 ?
C4 C5 . 1.389(3) ?
C4 H4 . 0.9300 ?
C5 C6 . 1.382(4) ?
C6 C7 . 1.380(3) ?
C6 H6 . 0.9300 ?
C7 H7 . 0.9300 ?
C8 C9 . 1.498(4) ?
C8 H8A . 0.9600 ?
C8 H8B . 0.9600 ?
C8 H8C . 0.9600 ?
C9 C10 . 1.472(4) ?
C10 C11 . 1.481(4) ?
C11 C12 . 1.500(5) ?
C12 H12A . 0.9600 ?
C12 H12B . 0.9600 ?
C12 H12C . 0.9600 ?
C13 C14 . 1.509(3) ?
C14 C15 . 1.382(3) ?
C14 C19 . 1.386(4) ?
C15 C16 . 1.379(3) ?
C15 H15 . 0.9300 ?
C16 C17 . 1.385(4) ?
C16 H16 . 0.9300 ?
C17 C18 . 1.381(4) ?
C18 C19 . 1.378(3) ?
C18 H18 . 0.9300 ?
C19 H19 . 0.9300 ?
C20 C21 . 1.496(4) ?
C20 H20A . 0.9600 ?
C20 H20B . 0.9600 ?
C20 H20C . 0.9600 ?
C21 C22 . 1.462(4) ?
C22 C23 . 1.480(4) ?
C23 C24 . 1.499(5) ?
C24 H24A . 0.9600 ?
C24 H24B . 0.9600 ?
C24 H24C . 0.9600 ?
C25 C26 . 1.376(4) ?
C25 H25 . 0.9300 ?
C26 C27 . 1.382(4) ?
C26 H26 . 0.9300 ?
C27 C28 . 1.390(4) ?
C27 H27 . 0.9300 ?
C28 C29 . 1.384(3) ?
C28 C30 . 1.508(3) ?
C29 H29 . 0.9300 ?
C31 C32 . 1.527(4) ?
C31 H31A . 0.9700 ?
C31 H31B . 0.9700 ?
C32 H32A . 0.9600 ?
C32 H32B . 0.9600 ?
C32 H32C . 0.9600 ?
C33 C34 . 1.505(4) ?
C33 H33A . 0.9700 ?
C33 H33B . 0.9700 ?
C34 H34A . 0.9600 ?
C34 H34B . 0.9600 ?
C34 H34C . 0.9600 ?

loop_
_geom_hbond_atom_site_label_D
_geom_hbond_atom_site_label_H
_geom_hbond_atom_site_label_A
_geom_hbond_site_symmetry_A
_geom_hbond_distance_DH
_geom_hbond_distance_HA
_geom_hbond_distance_DA
_geom_hbond_angle_DHA
O1w H11 O2 3_666 0.840(10) 1.884(14) 2.700(2) 163(4)
O1w H12 O6 3_666 0.840(10) 1.875(11) 2.705(3) 171(3)
N1 H1 O3 . 0.880(10) 1.84(2) 2.552(3) 138(3)
N3 H3 O7 . 0.880(10) 1.85(2) 2.559(3) 137(3)

loop_
_geom_torsion_atom_site_label_1
_geom_torsion_atom_site_label_2
_geom_torsion_atom_site_label_3
_geom_torsion_atom_site_label_4
_geom_torsion
O5 Cu1 O1 C1 -163.5(14)
O1W Cu1 O1 C1 -86.75(17)
N5 Cu1 O1 C1 83.91(17)
O1 Cu1 O5 C13 157.6(14)
O1W Cu1 O5 C13 80.99(19)
N5 Cu1 O5 C13 -89.76(19)
C5 N1 N2 C10 -179.9(2)
C17 N3 N4 C22 -179.0(2)
O5 Cu1 N5 C29 -97.88(18)
O1 Cu1 N5 C29 79.30(18)
O1W Cu1 N5 C29 159.1(4)
O5 Cu1 N5 C25 83.2(2)
O1 Cu1 N5 C25 -99.6(2)
O1W Cu1 N5 C25 -19.8(6)
Cu1 O1 C1 O2 -0.9(3)
Cu1 O1 C1 C2 179.77(16)
O2 C1 C2 C3 3.4(4)
O1 C1 C2 C3 -177.2(2)
O2 C1 C2 C7 -177.1(2)
O1 C1 C2 C7 2.3(3)
C7 C2 C3 C4 0.4(4)
C1 C2 C3 C4 179.9(2)
C2 C3 C4 C5 -0.7(4)
C3 C4 C5 C6 0.9(4)
C3 C4 C5 N1 -179.4(2)
N2 N1 C5 C6 -178.1(2)
N2 N1 C5 C4 2.3(4)
C4 C5 C6 C7 -0.8(4)
N1 C5 C6 C7 179.5(2)
C5 C6 C7 C2 0.5(4)
C3 C2 C7 C6 -0.3(4)
C1 C2 C7 C6 -179.8(2)
N1 N2 C10 C9 1.6(4)
N1 N2 C10 C11 -178.5(2)
O3 C9 C10 N2 -3.9(4)
C8 C9 C10 N2 175.9(3)
O3 C9 C10 C11 176.3(3)
C8 C9 C10 C11 -4.0(4)
N2 C10 C11 O4 174.5(3)
C9 C10 C11 O4 -5.6(5)
N2 C10 C11 C12 -3.5(4)
C9 C10 C11 C12 176.4(3)
Cu1 O5 C13 O6 -0.8(4)
Cu1 O5 C13 C14 178.80(15)
O6 C13 C14 C15 2.4(4)
O5 C13 C14 C15 -177.3(2)
O6 C13 C14 C19 -177.3(2)
O5 C13 C14 C19 3.0(3)
C19 C14 C15 C16 -0.2(4)
C13 C14 C15 C16 -179.9(2)
C14 C15 C16 C17 -0.4(4)
C15 C16 C17 C18 0.7(4)
C15 C16 C17 N3 179.8(2)
N4 N3 C17 C18 -7.1(4)
N4 N3 C17 C16 173.8(2)
C16 C17 C18 C19 -0.4(4)
N3 C17 C18 C19 -179.5(2)
C17 C18 C19 C14 -0.2(4)
C15 C14 C19 C18 0.4(4)
C13 C14 C19 C18 -179.8(2)
N3 N4 C22 C21 1.0(4)
N3 N4 C22 C23 -177.8(2)
O7 C21 C22 N4 -1.2(4)
C20 C21 C22 N4 177.8(3)
O7 C21 C22 C23 177.6(3)
C20 C21 C22 C23 -3.5(4)
N4 C22 C23 O8 172.6(3)
C21 C22 C23 O8 -6.2(5)
N4 C22 C23 C24 -7.6(4)
C21 C22 C23 C24 173.5(3)
C29 N5 C25 C26 1.6(4)
Cu1 N5 C25 C26 -179.5(2)
N5 C25 C26 C27 -1.2(4)
C25 C26 C27 C28 0.4(4)
C26 C27 C28 C29 0.0(4)
C26 C27 C28 C30 172.7(2)
C25 N5 C29 C28 -1.2(4)
Cu1 N5 C29 C28 179.79(18)
C27 C28 C29 N5 0.5(4)
C30 C28 C29 N5 -172.1(2)
C31 N6 C30 O9 171.9(2)
C33 N6 C30 O9 1.7(4)
C31 N6 C30 C28 -11.3(4)
C33 N6 C30 C28 178.6(2)
C29 C28 C30 O9 118.7(3)
C27 C28 C30 O9 -53.7(3)
C29 C28 C30 N6 -58.3(3)
C27 C28 C30 N6 129.2(3)
C30 N6 C31 C32 110.6(3)
C33 N6 C31 C32 -79.0(3)
C30 N6 C33 C34 91.6(3)
C31 N6 C33 C34 -79.4(3)
